data_2203541
loop_
_publ_author_name
'Fresu, Sonia'
'Sch\"urmann, Markus'
'Preut, Hans'
'Eilbracht, Peter'

_publ_section_title
;<i>rac</i>-(1<i>R</i>,11<i>S</i>,12<i>S</i>)-12-Iodo-15-oxobicyclo[9.3.1]pentadecane-1-carboxylic
 acid ethyl ester
;
_journal_issue 5
_journal_name_full 'Acta Crystallographica Section E'
_journal_page_first o833
_journal_page_last o834
_journal_paper_doi 10.1107/S1600536804008025
_journal_volume 60
_journal_year 2004
_chemical_formula_moiety 'C18 H29 I O3'
_chemical_formula_sum 'C18 H29 I O3'
_chemical_formula_weight 420.31
_chemical_name_systematic
;
 ?
;
_space_group_IT_number 14
_symmetry_cell_setting monoclinic
_symmetry_space_group_name_Hall '-P 2ybc'
_symmetry_space_group_name_H-M 'P 1 21/c 1'
_atom_sites_solution_hydrogens geom
_atom_sites_solution_primary direct
_atom_sites_solution_secondary difmap
_audit_creation_method SHELXL-97
_cell_angle_alpha 90.00
_cell_angle_beta 114.4262(8)
_cell_angle_gamma 90.00
_cell_formula_units_Z 4
_cell_length_a 10.9460(2)
_cell_length_b 15.0522(3)
_cell_length_c 12.8224(3)
_cell_measurement_reflns_used 13534
_cell_measurement_temperature 291.0(10)
_cell_measurement_theta_max 25.37
_cell_measurement_theta_min 3.22
_cell_volume 1923.54(7)
_computing_cell_refinement
;
DENZO & SCALEPACK (Otwinowski & Minor, 1997)
;
_computing_data_collection 'COLLECT (Nonius, 1998)'
_computing_data_reduction
;
DENZO & SCALEPACK
;
_computing_molecular_graphics 'SHELXTL-Plus (Sheldrick, 1991)'
_computing_publication_material
;
SHELXL97, PARST95 (Nardelli, 1995), PLATON (Spek, 2001)
;
_computing_structure_refinement 'SHELXL97 (Sheldrick, 1997)'
_computing_structure_solution 'SHELXS97 (Sheldrick, 1997)'
_diffrn_ambient_temperature 291.0(10)
_diffrn_detector_area_resol_mean '19 vertical, 18 horizontal'
_diffrn_measured_fraction_theta_full 0.992
_diffrn_measured_fraction_theta_max 0.992
_diffrn_measurement_device_type 'Nonius KappaCCD'
_diffrn_measurement_method \w
_diffrn_radiation_monochromator graphite
_diffrn_radiation_source 'fine-focus sealed tube'
_diffrn_radiation_type MoK\a
_diffrn_radiation_wavelength 0.71073
_diffrn_reflns_av_R_equivalents 0.0520
_diffrn_reflns_av_sigmaI/netI 0.0540
_diffrn_reflns_limit_h_max 13
_diffrn_reflns_limit_h_min -13
_diffrn_reflns_limit_k_max 18
_diffrn_reflns_limit_k_min -18
_diffrn_reflns_limit_l_max 14
_diffrn_reflns_limit_l_min -15
_diffrn_reflns_number 13534
_diffrn_reflns_theta_full 25.37
_diffrn_reflns_theta_max 25.37
_diffrn_reflns_theta_min 3.22
_diffrn_standards_decay_% 0
_diffrn_standards_number 0
_exptl_absorpt_coefficient_mu 1.675
_exptl_absorpt_correction_T_max 0.878
_exptl_absorpt_correction_T_min 0.488
_exptl_absorpt_correction_type multi-scan
_exptl_absorpt_process_details
;
SCALEPACK (Otwinowski & Minor, 1997)
;
_exptl_crystal_colour colourless
_exptl_crystal_density_diffrn 1.451
_exptl_crystal_density_meas ?
_exptl_crystal_density_method .
_exptl_crystal_description plate
_exptl_crystal_F_000 856
_exptl_crystal_size_max 0.50
_exptl_crystal_size_mid 0.22
_exptl_crystal_size_min 0.08
_refine_diff_density_max 0.800
_refine_diff_density_min -0.764
_refine_ls_extinction_coef 0.0029(5)
_refine_ls_extinction_expression Fc^*^=kFc[1+0.001xFc^2^\l^3^/sin(2\q)]^-1/4^
_refine_ls_extinction_method SHELXL
_refine_ls_goodness_of_fit_ref 0.899
_refine_ls_hydrogen_treatment constr
_refine_ls_matrix_type full
_refine_ls_number_parameters 200
_refine_ls_number_reflns 3506
_refine_ls_number_restraints 0
_refine_ls_restrained_S_all 0.899
_refine_ls_R_factor_all 0.0715
_refine_ls_R_factor_gt 0.0396
_refine_ls_shift/su_max 0.000
_refine_ls_shift/su_mean 0.000
_refine_ls_structure_factor_coef Fsqd
_refine_ls_weighting_details 'calc w = 1/[\s^2^(Fo^2^)+(0.0601P)^2^] where P = (Fo^2^+2Fc^2^)/3'
_refine_ls_weighting_scheme calc
_refine_ls_wR_factor_gt 0.1010
_refine_ls_wR_factor_ref 0.1068
_reflns_number_gt 2004
_reflns_number_total 3506
_reflns_threshold_expression I>2\s(I)
_cod_data_source_file bt6432.cif
_cod_data_source_block I
_cod_original_sg_symbol_H-M 'P 21/c'
_cod_database_code 2203541

loop_
_symmetry_equiv_pos_as_xyz
'x, y, z'
'-x, y+1/2, -z+1/2'
'-x, -y, -z'
'x, -y-1/2, z-1/2'

loop_
_atom_site_label
_atom_site_fract_x
_atom_site_fract_y
_atom_site_fract_z
_atom_site_U_iso_or_equiv
_atom_site_adp_type
_atom_site_calc_flag
_atom_site_refinement_flags
_atom_site_occupancy
_atom_site_type_symbol
I1 0.19241(3) 0.14432(2) 0.28785(3) 0.0894(2) Uani d . 1 I
O1 0.5133(3) 0.28194(17) 0.4697(2) 0.0646(7) Uani d . 1 O
O2 0.4843(3) 0.48792(19) 0.3278(3) 0.0806(9) Uani d . 1 O
O3 0.3158(3) 0.41548(17) 0.3416(3) 0.0739(8) Uani d . 1 O
C1 0.4561(3) 0.3320(2) 0.2773(3) 0.0461(9) Uani d . 1 C
C2 0.5802(4) 0.3421(3) 0.2515(3) 0.0570(10) Uani d . 1 C
H2A 0.5628 0.3892 0.1955 0.068 Uiso calc R 1 H
H2B 0.5916 0.2875 0.2164 0.068 Uiso calc R 1 H
C3 0.7131(4) 0.3629(3) 0.3542(4) 0.0727(12) Uani d . 1 C
H3A 0.7172 0.4262 0.3691 0.087 Uiso calc R 1 H
H3B 0.7134 0.3328 0.4212 0.087 Uiso calc R 1 H
C4 0.8369(5) 0.3359(4) 0.3385(5) 0.0957(17) Uani d . 1 C
H4A 0.8262 0.3531 0.2623 0.115 Uiso calc R 1 H
H4B 0.9133 0.3681 0.3932 0.115 Uiso calc R 1 H
C5 0.8654(5) 0.2393(4) 0.3535(5) 0.1029(17) Uani d . 1 C
H5A 0.9305 0.2243 0.3230 0.124 Uiso calc R 1 H
H5B 0.7836 0.2067 0.3099 0.124 Uiso calc R 1 H
C6 0.9206(5) 0.2097(4) 0.4809(5) 0.1073(19) Uani d . 1 C
H6A 1.0131 0.2291 0.5194 0.129 Uiso calc R 1 H
H6B 0.8697 0.2396 0.5170 0.129 Uiso calc R 1 H
C7 0.9149(5) 0.1104(4) 0.4985(5) 0.1050(18) Uani d . 1 C
H7A 0.9574 0.0981 0.5800 0.126 Uiso calc R 1 H
H7B 0.9669 0.0806 0.4633 0.126 Uiso calc R 1 H
C8 0.7739(4) 0.0709(3) 0.4499(4) 0.0857(14) Uani d . 1 C
H8A 0.7814 0.0067 0.4566 0.103 Uiso calc R 1 H
H8B 0.7303 0.0851 0.3690 0.103 Uiso calc R 1 H
C9 0.6844(4) 0.1031(3) 0.5079(4) 0.0754(13) Uani d . 1 C
H9A 0.7028 0.0671 0.5755 0.090 Uiso calc R 1 H
H9B 0.7085 0.1639 0.5331 0.090 Uiso calc R 1 H
C10 0.5351(4) 0.0994(3) 0.4327(3) 0.0630(11) Uani d . 1 C
H10A 0.4863 0.1102 0.4797 0.076 Uiso calc R 1 H
H10B 0.5122 0.0402 0.4007 0.076 Uiso calc R 1 H
C11 0.4897(4) 0.1668(2) 0.3349(3) 0.0470(9) Uani d . 1 C
H11A 0.5581 0.1650 0.3041 0.056 Uiso calc R 1 H
C12 0.3573(4) 0.1447(2) 0.2342(4) 0.0603(11) Uani d . 1 C
H12A 0.3650 0.0846 0.2081 0.072 Uiso calc R 1 H
C13 0.3309(4) 0.2074(3) 0.1352(3) 0.0591(10) Uani d . 1 C
H13A 0.2447 0.1932 0.0739 0.071 Uiso calc R 1 H
H13B 0.3992 0.1988 0.1063 0.071 Uiso calc R 1 H
C14 0.3309(3) 0.3045(3) 0.1690(3) 0.0553(10) Uani d . 1 C
H14A 0.2513 0.3156 0.1824 0.066 Uiso calc R 1 H
H14B 0.3257 0.3417 0.1055 0.066 Uiso calc R 1 H
C15 0.4864(3) 0.2620(2) 0.3712(3) 0.0463(9) Uani d . 1 C
C16 0.4230(4) 0.4206(3) 0.3191(3) 0.0560(10) Uani d . 1 C
C17 0.2764(5) 0.4949(3) 0.3834(4) 0.0881(14) Uani d . 1 C
H17A 0.3345 0.5034 0.4638 0.106 Uiso calc R 1 H
H17B 0.2851 0.5462 0.3413 0.106 Uiso calc R 1 H
C18 0.1428(6) 0.4864(5) 0.3694(6) 0.154(3) Uani d . 1 C
H18A 0.1167 0.5390 0.3973 0.231 Uiso calc R 1 H
H18B 0.1348 0.4358 0.4116 0.231 Uiso calc R 1 H
H18C 0.0857 0.4787 0.2897 0.231 Uiso calc R 1 H

loop_
_atom_site_aniso_label
_atom_site_aniso_U_11
_atom_site_aniso_U_22
_atom_site_aniso_U_33
_atom_site_aniso_U_12
_atom_site_aniso_U_13
_atom_site_aniso_U_23
I1 0.0620(2) 0.0940(3) 0.1210(4) -0.00998(16) 0.0466(2) 0.00987(19)
O1 0.0872(19) 0.0608(17) 0.0516(17) 0.0044(14) 0.0345(14) -0.0023(13)
O2 0.089(2) 0.0527(17) 0.112(2) -0.0127(16) 0.0538(18) -0.0018(17)
O3 0.0670(17) 0.0578(18) 0.110(2) -0.0030(14) 0.0492(16) -0.0188(16)
C1 0.0456(19) 0.044(2) 0.051(2) 0.0010(16) 0.0224(17) 0.0031(16)
C2 0.056(2) 0.060(2) 0.060(3) 0.0022(18) 0.030(2) 0.0119(18)
C3 0.051(2) 0.079(3) 0.085(3) -0.003(2) 0.025(2) 0.008(2)
C4 0.056(3) 0.127(5) 0.107(4) -0.002(3) 0.036(3) 0.027(3)
C5 0.079(3) 0.116(5) 0.132(5) 0.015(3) 0.062(3) 0.012(4)
C6 0.060(3) 0.100(4) 0.124(5) 0.008(3) 0.000(3) 0.005(3)
C7 0.070(3) 0.101(4) 0.118(5) 0.019(3) 0.012(3) 0.014(3)
C8 0.070(3) 0.073(3) 0.102(4) 0.017(2) 0.023(3) -0.003(3)
C9 0.082(3) 0.067(3) 0.067(3) 0.016(2) 0.021(2) 0.008(2)
C10 0.073(3) 0.050(2) 0.073(3) 0.005(2) 0.037(2) 0.008(2)
C11 0.0483(19) 0.045(2) 0.053(2) 0.0041(16) 0.0259(18) 0.0018(17)
C12 0.060(2) 0.050(2) 0.076(3) -0.0012(18) 0.033(2) -0.016(2)
C13 0.051(2) 0.073(3) 0.049(2) 0.0011(19) 0.0161(18) -0.009(2)
C14 0.048(2) 0.062(3) 0.051(2) 0.0050(18) 0.0163(18) 0.0051(19)
C15 0.0440(18) 0.050(2) 0.048(2) -0.0029(16) 0.0217(17) -0.0030(18)
C16 0.054(2) 0.052(3) 0.055(2) -0.002(2) 0.0166(19) 0.0052(19)
C17 0.085(3) 0.076(3) 0.110(4) 0.010(3) 0.047(3) -0.023(3)
C18 0.077(4) 0.176(6) 0.201(7) 0.036(4) 0.049(4) -0.074(6)

loop_
_atom_type_symbol
_atom_type_description
_atom_type_scat_dispersion_real
_atom_type_scat_dispersion_imag
_atom_type_scat_source
C C 0.0033 0.0016 'International Tables Vol C Tables 4.2.6.8 and 6.1.1.4'
H H 0.0000 0.0000 'International Tables Vol C Tables 4.2.6.8 and 6.1.1.4'
O O 0.0106 0.0060 'International Tables Vol C Tables 4.2.6.8 and 6.1.1.4'
I I -0.4742 1.8119 'International Tables Vol C Tables 4.2.6.8 and 6.1.1.4'

loop_
_geom_angle_atom_site_label_1
_geom_angle_atom_site_label_2
_geom_angle_atom_site_label_3
_geom_angle
C16 O3 C17 117.5(3)
C15 C1 C2 108.3(3)
C15 C1 C16 109.3(3)
C2 C1 C16 110.3(3)
C15 C1 C14 110.2(3)
C2 C1 C14 111.5(3)
C16 C1 C14 107.2(3)
C1 C2 C3 116.4(3)
C1 C2 H2A 108.2
C3 C2 H2A 108.2
C1 C2 H2B 108.2
C3 C2 H2B 108.2
H2A C2 H2B 107.3
C4 C3 C2 114.6(4)
C4 C3 H3A 108.6
C2 C3 H3A 108.6
C4 C3 H3B 108.6
C2 C3 H3B 108.6
H3A C3 H3B 107.6
C5 C4 C3 113.5(4)
C5 C4 H4A 108.9
C3 C4 H4A 108.9
C5 C4 H4B 108.9
C3 C4 H4B 108.9
H4A C4 H4B 107.7
C4 C5 C6 112.8(5)
C4 C5 H5A 109.0
C6 C5 H5A 109.0
C4 C5 H5B 109.0
C6 C5 H5B 109.0
H5A C5 H5B 107.8
C7 C6 C5 114.6(5)
C7 C6 H6A 108.6
C5 C6 H6A 108.6
C7 C6 H6B 108.6
C5 C6 H6B 108.6
H6A C6 H6B 107.6
C6 C7 C8 114.8(4)
C6 C7 H7A 108.6
C8 C7 H7A 108.6
C6 C7 H7B 108.6
C8 C7 H7B 108.6
H7A C7 H7B 107.5
C7 C8 C9 114.8(4)
C7 C8 H8A 108.6
C9 C8 H8A 108.6
C7 C8 H8B 108.6
C9 C8 H8B 108.6
H8A C8 H8B 107.5
C10 C9 C8 114.6(4)
C10 C9 H9A 108.6
C8 C9 H9A 108.6
C10 C9 H9B 108.6
C8 C9 H9B 108.6
H9A C9 H9B 107.6
C9 C10 C11 113.4(3)
C9 C10 H10A 108.9
C11 C10 H10A 108.9
C9 C10 H10B 108.9
C11 C10 H10B 108.9
H10A C10 H10B 107.7
C15 C11 C12 109.3(3)
C15 C11 C10 114.7(3)
C12 C11 C10 115.0(3)
C15 C11 H11A 105.6
C12 C11 H11A 105.6
C10 C11 H11A 105.6
C13 C12 C11 111.1(3)
C13 C12 I1 111.8(3)
C11 C12 I1 110.7(3)
C13 C12 H12A 107.7
C11 C12 H12A 107.7
I1 C12 H12A 107.7
C12 C13 C14 112.5(3)
C12 C13 H13A 109.1
C14 C13 H13A 109.1
C12 C13 H13B 109.1
C14 C13 H13B 109.1
H13A C13 H13B 107.8
C13 C14 C1 114.0(3)
C13 C14 H14A 108.7
C1 C14 H14A 108.7
C13 C14 H14B 108.7
C1 C14 H14B 108.7
H14A C14 H14B 107.6
O1 C15 C11 122.0(3)
O1 C15 C1 122.0(3)
C11 C15 C1 115.9(3)
O2 C16 O3 122.9(4)
O2 C16 C1 124.4(4)
O3 C16 C1 112.6(3)
C18 C17 O3 109.4(4)
C18 C17 H17A 109.8
O3 C17 H17A 109.8
C18 C17 H17B 109.8
O3 C17 H17B 109.8
H17A C17 H17B 108.2
C17 C18 H18A 109.5
C17 C18 H18B 109.5
H18A C18 H18B 109.5
C17 C18 H18C 109.5
H18A C18 H18C 109.5
H18B C18 H18C 109.5

loop_
_geom_bond_atom_site_label_1
_geom_bond_atom_site_label_2
_geom_bond_distance
I1 C12 2.182(4)
O1 C15 1.211(4)
O2 C16 1.195(4)
O3 C16 1.321(5)
O3 C17 1.447(5)
C1 C15 1.529(5)
C1 C2 1.533(5)
C1 C16 1.535(5)
C1 C14 1.550(5)
C2 C3 1.537(6)
C2 H2A 0.9700
C2 H2B 0.9700
C3 C4 1.506(7)
C3 H3A 0.9700
C3 H3B 0.9700
C4 C5 1.484(7)
C4 H4A 0.9700
C4 H4B 0.9700
C5 C6 1.554(7)
C5 H5A 0.9700
C5 H5B 0.9700
C6 C7 1.517(7)
C6 H6A 0.9700
C6 H6B 0.9700
C7 C8 1.526(7)
C7 H7A 0.9700
C7 H7B 0.9700
C8 C9 1.533(6)
C8 H8A 0.9700
C8 H8B 0.9700
C9 C10 1.517(6)
C9 H9A 0.9700
C9 H9B 0.9700
C10 C11 1.527(5)
C10 H10A 0.9700
C10 H10B 0.9700
C11 C15 1.511(5)
C11 C12 1.526(5)
C11 H11A 0.9800
C12 C13 1.511(5)
C12 H12A 0.9800
C13 C14 1.524(5)
C13 H13A 0.9700
C13 H13B 0.9700
C14 H14A 0.9700
C14 H14B 0.9700
C17 C18 1.403(7)
C17 H17A 0.9700
C17 H17B 0.9700
C18 H18A 0.9600
C18 H18B 0.9600
C18 H18C 0.9600

loop_
_geom_torsion_atom_site_label_1
_geom_torsion_atom_site_label_2
_geom_torsion_atom_site_label_3
_geom_torsion_atom_site_label_4
_geom_torsion
C15 C1 C2 C3 -54.5(4)
C16 C1 C2 C3 65.1(4)
C14 C1 C2 C3 -175.8(3)
C1 C2 C3 C4 156.0(4)
C2 C3 C4 C5 -77.5(6)
C3 C4 C5 C6 -73.6(6)
C4 C5 C6 C7 163.8(4)
C5 C6 C7 C8 -62.5(7)
C6 C7 C8 C9 -65.5(6)
C7 C8 C9 C10 153.9(4)
C8 C9 C10 C11 -69.1(5)
C9 C10 C11 C15 -73.3(4)
C9 C10 C11 C12 158.6(4)
C15 C11 C12 C13 57.5(4)
C10 C11 C12 C13 -171.8(3)
C15 C11 C12 I1 -67.4(3)
C10 C11 C12 I1 63.3(4)
C11 C12 C13 C14 -56.6(4)
I1 C12 C13 C14 67.7(3)
C12 C13 C14 C1 50.9(4)
C15 C1 C14 C13 -45.3(4)
C2 C1 C14 C13 75.0(4)
C16 C1 C14 C13 -164.1(3)
C12 C11 C15 O1 128.4(4)
C10 C11 C15 O1 -2.4(5)
C12 C11 C15 C1 -55.5(4)
C10 C11 C15 C1 173.7(3)
C2 C1 C15 O1 102.9(4)
C16 C1 C15 O1 -17.4(4)
C14 C1 C15 O1 -134.9(3)
C2 C1 C15 C11 -73.3(4)
C16 C1 C15 C11 166.5(3)
C14 C1 C15 C11 49.0(4)
C17 O3 C16 O2 -2.9(6)
C17 O3 C16 C1 179.0(3)
C15 C1 C16 O2 120.4(4)
C2 C1 C16 O2 1.4(5)
C14 C1 C16 O2 -120.2(4)
C15 C1 C16 O3 -61.6(4)
C2 C1 C16 O3 179.4(3)
C14 C1 C16 O3 57.8(4)
C16 O3 C17 C18 162.1(5)
